data_2019691
loop_
_publ_author_name
'Karanovi\'c, Ljiljana'
'Poleti, Dejan'
'Dordevi\'c, Tamara'

_publ_section_title
;
 Ionothermal synthesis and crystal structure of a new organic--inorganic
 hybrid compound: <i>catena</i>-poly[bis(1-ethyl-3-methylimidazolium)
 [hepta-\m-bromido-pentacuprate(I)]]
;
_journal_coeditor_code BG3188
_journal_issue 11
_journal_name_full 'Acta Crystallographica Section C'
_journal_page_first 1021
_journal_page_last 1024
_journal_paper_doi 10.1107/S205322961402172X
_journal_volume 70
_journal_year 2014
_chemical_formula_iupac '(C6 H11 N2)2 [Cu5 Br7]'
_chemical_formula_moiety '2(C6 H11 N2 +), Br7 Cu5 2-'
_chemical_formula_sum 'C12 H22 Br7 Cu5 N4'
_chemical_formula_weight 1099.41
_chemical_name_common '1-ethyl-3-methylimidazolium heptabromidopentacupprate(I)'
_chemical_name_systematic
;
<i>catena</i>-Poly[bis(1-ethyl-3-methylimidazolium)
[\m~5~-bromido-tri-\m~3~-bromido-tri-\m~2~-bromido-pentacuprate(I)]]
;
_space_group_crystal_system orthorhombic
_space_group_IT_number 62
_space_group_name_Hall '-P 2ac 2n'
_space_group_name_H-M_alt 'P n m a'
_symmetry_space_group_name_Hall '-P 2ac 2n'
_symmetry_space_group_name_H-M 'P n m a'
_atom_sites_solution_hydrogens geom
_atom_sites_solution_primary direct
_atom_sites_solution_secondary difmap
_audit_creation_method SHELXL-2013
_cell_angle_alpha 90
_cell_angle_beta 90
_cell_angle_gamma 90
_cell_formula_units_Z 4
_cell_length_a 12.736(3)
_cell_length_b 20.481(4)
_cell_length_c 10.038(2)
_cell_measurement_temperature 293(2)
_cell_volume 2618.4(10)
_computing_cell_refinement
;
SCALEPACK (Otwinowski & Minor, 1997)
;
_computing_data_collection
;
COLLECT (Nonius, 2002)
;
_computing_data_reduction
;
DENZO-SMN (Otwinowski <i>et al</i>., 2003)
;
_computing_molecular_graphics
;
Mercury (Macrae <i>et al.</i>, 2006) and ATOMS (Dowty, 2000)
;
_computing_publication_material
;
publCIF (Westrip, 2010)
;
_computing_structure_refinement
;
SHELXL97 (Sheldrick, 2008) and WinGX (Farrugia, 2012)
;
_computing_structure_solution
;
SIR97 (Altomare <i>et al</i>., 1999)
;
_diffrn_ambient_temperature 293(2)
_diffrn_measured_fraction_theta_full 1.000
_diffrn_measured_fraction_theta_max 1.000
_diffrn_measurement_device_type 'Nonius KappaCCD'
_diffrn_measurement_method '\o and \q scans'
_diffrn_radiation_type MoK\a
_diffrn_radiation_wavelength 0.71073
_diffrn_reflns_av_R_equivalents 0.0551
_diffrn_reflns_limit_h_max 15
_diffrn_reflns_limit_h_min -16
_diffrn_reflns_limit_k_max 26
_diffrn_reflns_limit_k_min -26
_diffrn_reflns_limit_l_max 13
_diffrn_reflns_limit_l_min -13
_diffrn_reflns_number 45708
_diffrn_reflns_theta_full 25.242
_diffrn_reflns_theta_max 27.484
_diffrn_reflns_theta_min 1.989
_exptl_absorpt_coefficient_mu 14.686
_exptl_absorpt_correction_T_max 0.644
_exptl_absorpt_correction_T_min 0.418
_exptl_absorpt_correction_type multi-scan
_exptl_absorpt_process_details
;
(Otwinowski <i>et al</i>., 2003)
;
_exptl_crystal_colour colorless
_exptl_crystal_density_diffrn 2.789
_exptl_crystal_density_method 'not measured'
_exptl_crystal_description prism
_exptl_crystal_F_000 2048
_exptl_crystal_size_max 0.08
_exptl_crystal_size_mid 0.05
_exptl_crystal_size_min 0.03
_refine_diff_density_max 1.480
_refine_diff_density_min -1.182
_refine_ls_extinction_method none
_refine_ls_goodness_of_fit_ref 1.018
_refine_ls_hydrogen_treatment constr
_refine_ls_matrix_type full
_refine_ls_number_parameters 133
_refine_ls_number_reflns 3085
_refine_ls_number_restraints 0
_refine_ls_restrained_S_all 1.018
_refine_ls_R_factor_all 0.0555
_refine_ls_R_factor_gt 0.0317
_refine_ls_shift/su_max 0.001
_refine_ls_shift/su_mean 0.000
_refine_ls_structure_factor_coef Fsqd
_refine_ls_weighting_details 'w=1/[\s^2^(Fo^2^)+(0.0229P)^2^+9.4671P] where P=(Fo^2^+2Fc^2^)/3'
_refine_ls_weighting_scheme calc
_refine_ls_wR_factor_gt 0.0610
_refine_ls_wR_factor_ref 0.0691
_reflns_number_gt 2307
_reflns_number_total 3085
_reflns_threshold_expression I>2\s(I)
_cod_data_source_file bg3188sup1.cf
_cod_data_source_block I
_cod_depositor_comments 'Adding full bibliography for 2019691.cif.'
_cod_original_cell_volume 2618.3(9)
_cod_database_code 2019691
_cod_database_fobs_code 2019691
_shelx_space_group_comment
;
The symmetry employed for this shelxl refinement is uniquely defined
by the following loop, which should always be used as a source of
symmetry information in preference to the above space-group names.
They are only intended as comments.
;
_shelx_estimated_absorpt_t_min 0.386
_shelx_estimated_absorpt_t_max 0.667
_shelxl_version_number .2013

loop_
_space_group_symop_operation_xyz
'x, y, z'
'-x+1/2, -y, z+1/2'
'-x, y+1/2, -z'
'x+1/2, -y+1/2, -z+1/2'
'-x, -y, -z'
'x-1/2, y, -z-1/2'
'x, -y-1/2, z'
'-x-1/2, y-1/2, z-1/2'

loop_
_atom_site_type_symbol
_atom_site_label
_atom_site_fract_x
_atom_site_fract_y
_atom_site_fract_z
_atom_site_U_iso_or_equiv
_atom_site_adp_type
_atom_site_calc_flag
_atom_site_occupancy
Cu Cu1 0.82942(8) 0.2500 0.26679(10) 0.0514(3) Uani d 1
Cu Cu2 0.70539(6) 0.17479(4) 0.45799(8) 0.0664(2) Uani d 1
Cu Cu3 0.50114(6) 0.17821(4) 0.33841(9) 0.0655(2) Uani d 1
Br Br1 0.89348(5) 0.2500 0.01878(7) 0.03839(17) Uani d 1
Br Br2 0.63702(5) 0.2500 0.21315(7) 0.03377(16) Uani d 1
Br Br3 0.70679(6) 0.2500 0.63700(7) 0.04681(19) Uani d 1
Br Br4 0.88677(4) 0.14820(2) 0.36772(5) 0.03742(12) Uani d 1
Br Br5 0.58741(4) 0.08417(2) 0.42970(5) 0.04333(14) Uani d 1
N N1 0.1721(3) 0.4255(2) 0.5215(4) 0.0375(9) Uani d 1
N N2 0.0522(3) 0.39696(19) 0.6606(4) 0.0381(9) Uani d 1
C C1 0.1105(4) 0.3776(2) 0.5599(5) 0.0374(11) Uani d 1
H H1 0.1084 0.3363 0.5217 0.045 Uiso calc 1
C C2 0.1533(5) 0.4781(3) 0.6006(6) 0.0518(14) Uani d 1
H H2 0.1861 0.5186 0.5956 0.062 Uiso calc 1
C C3 0.0782(4) 0.4605(3) 0.6875(6) 0.0529(15) Uani d 1
H H3 0.0491 0.4866 0.7537 0.063 Uiso calc 1
C C4 0.2476(5) 0.4232(3) 0.4112(5) 0.0555(15) Uani d 1
H H4A 0.2827 0.4645 0.4039 0.083 Uiso calc 1
H H4B 0.2112 0.4139 0.3296 0.083 Uiso calc 1
H H4C 0.2983 0.3895 0.4279 0.083 Uiso calc 1
C C5 -0.0265(4) 0.3568(3) 0.7296(6) 0.0482(13) Uani d 1
H H5A 0.0024 0.3415 0.8134 0.058 Uiso calc 1
H H5B -0.0428 0.3189 0.6755 0.058 Uiso calc 1
C C6 -0.1255(4) 0.3946(3) 0.7561(7) 0.0652(17) Uani d 1
H H6A -0.1752 0.3671 0.8008 0.098 Uiso calc 1
H H6B -0.1547 0.4093 0.6732 0.098 Uiso calc 1
H H6C -0.1097 0.4317 0.8112 0.098 Uiso calc 1

loop_
_atom_site_aniso_label
_atom_site_aniso_U_11
_atom_site_aniso_U_22
_atom_site_aniso_U_33
_atom_site_aniso_U_12
_atom_site_aniso_U_13
_atom_site_aniso_U_23
Cu1 0.0529(6) 0.0410(5) 0.0602(6) 0.000 -0.0027(5) 0.000
Cu2 0.0635(5) 0.0618(5) 0.0739(5) -0.0127(4) 0.0050(4) -0.0171(4)
Cu3 0.0664(5) 0.0577(5) 0.0725(5) 0.0162(4) 0.0016(4) 0.0098(4)
Br1 0.0397(4) 0.0418(4) 0.0337(4) 0.000 0.0018(3) 0.000
Br2 0.0264(3) 0.0341(3) 0.0409(4) 0.000 0.0006(3) 0.000
Br3 0.0543(5) 0.0449(4) 0.0412(4) 0.000 0.0002(4) 0.000
Br4 0.0330(2) 0.0374(3) 0.0419(3) 0.0012(2) 0.0011(2) 0.0088(2)
Br5 0.0417(3) 0.0343(3) 0.0540(3) 0.0001(2) 0.0007(2) 0.0038(2)
N1 0.037(2) 0.041(2) 0.035(2) 0.0030(18) 0.0002(17) -0.0067(19)
N2 0.041(2) 0.035(2) 0.038(2) -0.0013(18) 0.0010(18) -0.0056(18)
C1 0.040(3) 0.032(2) 0.039(3) 0.001(2) -0.002(2) -0.007(2)
C2 0.060(4) 0.033(3) 0.062(4) -0.006(3) 0.014(3) -0.014(3)
C3 0.062(4) 0.039(3) 0.058(3) -0.008(3) 0.018(3) -0.023(3)
C4 0.058(4) 0.066(4) 0.043(3) 0.000(3) 0.009(3) -0.006(3)
C5 0.049(3) 0.050(3) 0.046(3) -0.009(3) 0.003(3) 0.006(3)
C6 0.054(4) 0.073(4) 0.068(4) -0.010(3) 0.017(3) -0.013(4)

loop_
_atom_type_symbol
_atom_type_description
_atom_type_scat_dispersion_real
_atom_type_scat_dispersion_imag
_atom_type_scat_source
C C 0.0033 0.0016 'International Tables Vol C Tables 4.2.6.8 and 6.1.1.4'
H H 0.0000 0.0000 'International Tables Vol C Tables 4.2.6.8 and 6.1.1.4'
O O 0.0106 0.0060 'International Tables Vol C Tables 4.2.6.8 and 6.1.1.4'
As As 0.0499 2.0058 'International Tables Vol C Tables 4.2.6.8 and 6.1.1.4'
N N 0.0061 0.0033 'International Tables Vol C Tables 4.2.6.8 and 6.1.1.4'
Br Br -0.2901 2.4595 'International Tables Vol C Tables 4.2.6.8 and 6.1.1.4'
Cu Cu 0.3201 1.2651 'International Tables Vol C Tables 4.2.6.8 and 6.1.1.4'

loop_
_geom_angle_atom_site_label_1
_geom_angle_atom_site_label_2
_geom_angle_atom_site_label_3
_geom_angle_site_symmetry_1
_geom_angle_site_symmetry_3
_geom_angle
_geom_angle_publ_flag
Br4 Cu1 Br4 . 7_565 118.15(5) yes
Br4 Cu1 Br2 . . 112.52(3) yes
Br4 Cu1 Br2 7_565 . 112.52(3) yes
Br4 Cu1 Br1 . . 107.61(3) yes
Br4 Cu1 Br1 7_565 . 107.61(3) yes
Br2 Cu1 Br1 . . 95.75(4) yes
Br4 Cu1 Br2 . 6_656 71.24(3) ?
Br4 Cu1 Br2 7_565 6_656 71.24(3) ?
Br2 Cu1 Br2 . 6_656 170.55(4) ?
Br1 Cu1 Br2 . 6_656 74.80(3) ?
Cu3 Cu1 Br2 4 6_656 41.39(2) ?
Cu3 Cu1 Br2 6_656 6_656 41.39(2) ?
Cu2 Cu1 Br2 7_565 6_656 120.38(3) ?
Cu2 Cu1 Br2 . 6_656 120.38(3) ?
Br3 Cu2 Br5 . . 126.63(4) yes
Br3 Cu2 Br4 . . 113.80(4) yes
Br5 Cu2 Br4 . . 111.14(4) yes
Br3 Cu2 Br2 . . 106.70(4) yes
Br5 Cu2 Br2 . . 96.72(3) yes
Br4 Cu2 Br2 . . 94.65(3) yes
Br3 Cu2 Br4 . 7_565 67.39(3) ?
Br5 Cu2 Br4 . 7_565 160.23(4) ?
Br4 Cu2 Br4 . 7_565 67.99(3) ?
Br2 Cu2 Br4 . 7_565 64.16(2) ?
Br5 Cu2 Br5 . 7_565 123.30(3) ?
Br4 Cu2 Br5 . 7_565 116.72(3) ?
Br2 Cu2 Br5 . 7_565 52.118(17) ?
Br1 Cu2 Br5 6_556 7_565 52.230(11) ?
Br4 Cu2 Br5 7_565 7_565 49.708(16) ?
Cu3 Cu2 Br5 6_656 7_565 100.380(19) ?
Br3 Cu2 Br4 . 6_556 123.18(3) ?
Br5 Cu2 Br4 . 6_556 50.37(2) ?
Br4 Cu2 Br4 . 6_556 117.35(3) ?
Br4 Cu2 Br4 7_565 6_556 111.37(2) ?
Br5 Cu2 Br4 7_565 6_556 80.783(16) ?
Br5 Cu3 Br2 . . 109.53(4) yes
Br5 Cu3 Br4 . 6_556 111.73(4) yes
Br2 Cu3 Br4 . 6_556 96.99(4) yes
Br5 Cu3 Br3 . . 74.08(3) ?
Br2 Cu3 Br3 . . 74.59(3) ?
Br4 Cu3 Br3 6_556 . 171.24(3) ?
Br5 Cu3 Br4 . 4_455 171.10(3) ?
Br2 Cu3 Br4 . 4_455 62.06(2) ?
Br4 Cu3 Br4 6_556 4_455 68.21(2) ?
Cu2 Cu3 Br4 7_565 4_455 75.86(2) ?
Br3 Cu3 Br4 . 4_455 104.99(2) ?
Br5 Cu3 Br2 . 6_556 135.71(3) ?
Br2 Cu3 Br2 . 6_556 114.24(3) ?
Br4 Cu3 Br2 6_556 6_556 57.09(2) ?
Br3 Cu3 Br2 . 6_556 123.76(2) ?
Br4 Cu3 Br2 4_455 6_556 52.309(11) ?
C1 N1 C2 . . 108.4(4) ?
C1 N1 C4 . . 126.0(4) ?
C2 N1 C4 . . 125.6(5) ?
C1 N2 C3 . . 107.5(4) ?
C1 N2 C5 . . 125.3(4) ?
C3 N2 C5 . . 127.1(4) ?
N1 C1 N2 . . 109.7(4) ?
N1 C1 H1 . . 125.1 ?
N2 C1 H1 . . 125.1 ?
C3 C2 N1 . . 106.9(5) ?
C3 C2 H2 . . 126.5 ?
N1 C2 H2 . . 126.5 ?
C2 C3 N2 . . 107.4(5) ?
C2 C3 H3 . . 126.3 ?
N2 C3 H3 . . 126.3 ?
N1 C4 H4A . . 109.5 ?
N1 C4 H4B . . 109.5 ?
H4A C4 H4B . . 109.5 ?
N1 C4 H4C . . 109.5 ?
H4A C4 H4C . . 109.5 ?
H4B C4 H4C . . 109.5 ?
N2 C5 C6 . . 111.5(4) ?
N2 C5 H5A . . 109.3 ?
C6 C5 H5A . . 109.3 ?
N2 C5 H5B . . 109.3 ?
C6 C5 H5B . . 109.3 ?
H5A C5 H5B . . 108.0 ?
C5 C6 H6A . . 109.5 ?
C5 C6 H6B . . 109.5 ?
H6A C6 H6B . . 109.5 ?
C5 C6 H6C . . 109.5 ?
H6A C6 H6C . . 109.5 ?
H6B C6 H6C . . 109.5 ?

loop_
_geom_bond_atom_site_label_1
_geom_bond_atom_site_label_2
_geom_bond_site_symmetry_2
_geom_bond_distance
_geom_bond_publ_flag
Cu1 Br4 . 2.4304(8) yes
Cu1 Br4 7_565 2.4304(8) yes
Cu1 Br2 . 2.5089(13) yes
Cu1 Br1 . 2.6197(13) yes
Cu1 Cu3 4 2.8390(12) yes
Cu1 Cu3 6_656 2.8390(12) yes
Cu1 Cu2 7_565 2.9243(13) yes
Cu1 Cu2 . 2.9243(13) yes
Cu2 Br3 . 2.3667(10) yes
Cu2 Br5 . 2.4049(10) yes
Cu2 Br4 . 2.5405(10) yes
Cu2 Br2 . 3.0283(12) yes
Cu2 Cu3 . 2.8659(12) yes
Cu2 Cu2 7_565 3.0805(17) yes
Cu3 Br5 . 2.3992(9) yes
Cu3 Br1 6_556 2.4692(10) yes
Cu3 Br2 . 2.5958(10) yes
Cu3 Br4 6_556 2.6039(10) yes
Cu3 Cu1 6_556 2.8390(12) yes
Cu3 Cu3 7_565 2.9407(17) yes
Br1 Cu3 4 2.4692(10) ?
Br1 Cu3 6_656 2.4692(10) ?
Br2 Cu3 7_565 2.5958(10) ?
Br2 Cu2 7_565 3.0283(12) ?
Br3 Cu2 7_565 2.3667(10) ?
Br4 Cu3 6_656 2.6039(10) ?
N1 C1 . 1.314(6) yes
N1 C2 . 1.359(6) yes
N1 C4 . 1.468(6) yes
N2 C1 . 1.314(6) yes
N2 C3 . 1.369(6) yes
N2 C5 . 1.470(6) yes
C1 Br4 7_465 3.482(5) ?
C1 H1 . 0.9300 ?
C2 C3 . 1.344(8) yes
C2 Br4 3_656 3.534(5) ?
C2 H2 . 0.9300 ?
C3 Br4 3_656 3.910(5) ?
C3 Br5 4_456 3.952(6) ?
C3 H3 . 0.9300 ?
C4 Br4 4_455 3.622(5) ?
C4 Cu3 7_565 3.908(6) ?
C4 Br5 4_455 3.987(6) ?
C4 H4A . 0.9600 ?
C4 H4B . 0.9600 ?
C4 H4C . 0.9600 ?
C5 C6 . 1.504(8) yes
C5 H5A . 0.9700 ?
C5 H5B . 0.9700 ?
C6 H6A . 0.9600 ?
C6 H6B . 0.9600 ?
C6 H6C . 0.9600 ?

loop_
_geom_hbond_atom_site_label_D
_geom_hbond_atom_site_label_H
_geom_hbond_atom_site_label_A
_geom_hbond_site_symmetry_A
_geom_hbond_distance_DH
_geom_hbond_distance_HA
_geom_hbond_distance_DA
_geom_hbond_angle_DHA
_geom_hbond_publ_flag
C1 H1 Br2 6_556 0.93 2.97 3.803(5) 150.05 yes
C2 H2 Br4 3_656 0.93 2.84 3.534(5) 132.83 yes
C4 H4B Br5 4_455 0.96 3.04 3.987(6) 167.82 yes
C5 H5A Br1 1_456 0.97 3.11 3.774(5) 126.87 yes
C6 H6A Br3 1_455 0.96 3.27 3.842(6) 119.90 yes
